data_4061241
loop_
_publ_author_name
'Man, Man Lok'
'Zhu, Jun'
'Ng, Siu Man'
'Zhou, Zhongyuan'
'Yin, Chuanqi'
'Lin, Zhenyang'
'Lau, Chak Po'

_publ_section_title
;
 Reactions of Hydrotris(pyrazolyl)borate (Tp)-Supported Ruthenium Dihydrogen
 Complexes [TpRu(L2)(H2)]+(L2= dppm, dppp, (PPh3)2) with O2
;
_journal_coden_ASTM ORGND7
_journal_issue 26
_journal_name_full Organometallics
_journal_page_first 6214
_journal_page_last 6220
_journal_paper_doi 10.1021/om049403o
_journal_volume 23
_journal_year 2004
_chemical_formula_sum 'C34 H33 B2 F4 N6 O2 P2 Ru'
_chemical_formula_weight 818.29
_space_group_IT_number 14
_symmetry_cell_setting monoclinic
_symmetry_space_group_name_Hall '-P 2yn'
_symmetry_space_group_name_H-M 'P 1 21/n 1'
_cell_angle_alpha 90.00
_cell_angle_beta 93.715(4)
_cell_angle_gamma 90.00
_cell_formula_units_Z 4
_cell_length_a 10.9829(19)
_cell_length_b 16.310(3)
_cell_length_c 20.237(4)
_cell_measurement_temperature 294(2)
_cell_volume 3617.5(11)
_diffrn_ambient_temperature 294(2)
_exptl_crystal_density_diffrn 1.502
_cod_depositor_comments
;
The following automatic conversions were performed:
'_symmetry_cell_setting' value 'Monoclinic' changed to 'monoclinic'
according to '/home/saulius/struct/CIF-dictionaries/cif_core.dic'
dictionary named 'cif_core.dic' version 2.4.1 from 2010-06-29.

Automatic conversion script
Id: cif_fix_enum 1527 2010-12-29 10:47:43Z saulius 
;
_cod_original_sg_symbol_H-M 'P 21/n'
_cod_database_code 4061241

loop_
_symmetry_equiv_pos_as_xyz
'x, y, z'
'-x+1/2, y+1/2, -z+1/2'
'-x, -y, -z'
'x-1/2, -y-1/2, z-1/2'

loop_
_atom_site_label
_atom_site_type_symbol
_atom_site_fract_x
_atom_site_fract_y
_atom_site_fract_z
_atom_site_U_iso_or_equiv
_atom_site_adp_type
_atom_site_occupancy
_atom_site_symmetry_multiplicity
_atom_site_calc_flag
_atom_site_refinement_flags
_atom_site_disorder_assembly
_atom_site_disorder_group
Ru1 Ru 0.246609(12) 0.354846(8) 0.370105(7) 0.03608(4) Uani 1 1 d . . .
P1 P 0.13816(4) 0.36535(3) 0.26806(2) 0.03919(12) Uani 1 1 d . . .
P2 P 0.01566(4) 0.47213(3) 0.36407(2) 0.04053(12) Uani 1 1 d . . .
O1 O 0.34062(9) 0.45256(7) 0.34397(5) 0.0372(3) Uani 1 1 d . . .
H1 H 0.3334(16) 0.4857(11) 0.3671(9) 0.056 Uiso 1 1 d . . .
O2 O 0.11859(11) 0.43181(7) 0.40688(6) 0.0456(3) Uani 1 1 d . . .
B1 B 0.3605(2) 0.21193(14) 0.45956(13) 0.0582(7) Uani 1 1 d . . .
H1A H 0.4065 0.1463 0.4933 0.070 Uiso 1 1 d R . .
N1 N 0.37407(13) 0.27188(9) 0.34528(7) 0.0462(4) Uani 1 1 d . . .
N2 N 0.41377(15) 0.21471(9) 0.39163(8) 0.0556(5) Uani 1 1 d . . .
N3 N 0.15682(14) 0.25576(9) 0.40575(8) 0.0485(4) Uani 1 1 d . . .
N4 N 0.22214(16) 0.20272(9) 0.44678(8) 0.0546(5) Uani 1 1 d . . .
N5 N 0.33995(13) 0.36282(8) 0.46419(7) 0.0417(4) Uani 1 1 d . . .
N6 N 0.38495(15) 0.29417(9) 0.49451(8) 0.0520(5) Uani 1 1 d . . .
C1 C 0.42982(18) 0.25467(12) 0.28952(10) 0.0572(6) Uani 1 1 d . . .
H1B H 0.4190 0.2837 0.2500 0.069 Uiso 1 1 calc R . .
C2 C 0.5047(2) 0.18816(14) 0.29962(12) 0.0709(7) Uani 1 1 d . . .
H2A H 0.5535 0.1641 0.2691 0.085 Uiso 1 1 calc R . .
C3 C 0.4931(2) 0.16442(13) 0.36356(12) 0.0690(7) Uani 1 1 d . . .
H3A H 0.5334 0.1205 0.3845 0.083 Uiso 1 1 calc R . .
C4 C 0.04048(18) 0.22895(12) 0.40108(10) 0.0559(6) Uani 1 1 d . . .
H4A H -0.0236 0.2531 0.3758 0.067 Uiso 1 1 calc R . .
C5 C 0.0318(2) 0.15939(13) 0.44022(12) 0.0710(7) Uani 1 1 d . . .
H5A H -0.0380 0.1288 0.4463 0.085 Uiso 1 1 calc R . .
C6 C 0.1457(3) 0.14521(11) 0.46781(12) 0.0712(8) Uani 1 1 d . . .
H6A H 0.1675 0.1025 0.4967 0.085 Uiso 1 1 calc R . .
C7 C 0.37104(18) 0.42599(12) 0.50219(9) 0.0525(6) Uani 1 1 d . . .
H7A H 0.3503 0.4802 0.4927 0.063 Uiso 1 1 calc R . .
C8 C 0.4389(2) 0.40004(15) 0.55821(11) 0.0680(7) Uani 1 1 d . . .
H8A H 0.4723 0.4321 0.5928 0.082 Uiso 1 1 calc R . .
C9 C 0.4462(2) 0.31632(14) 0.55141(10) 0.0650(7) Uani 1 1 d . . .
H9A H 0.4869 0.2808 0.5813 0.078 Uiso 1 1 calc R . .
C10 C 0.20661(17) 0.39081(11) 0.19100(9) 0.0462(5) Uani 1 1 d . . .
C11 C 0.1398(2) 0.38252(14) 0.13161(10) 0.0649(7) Uani 1 1 d . . .
H11A H 0.0618 0.3603 0.1309 0.078 Uiso 1 1 calc R . .
C12 C 0.1864(3) 0.40661(15) 0.07280(11) 0.0841(9) Uani 1 1 d . . .
H12A H 0.1401 0.4008 0.0330 0.101 Uiso 1 1 calc R . .
C13 C 0.3017(3) 0.43918(14) 0.07380(12) 0.0833(8) Uani 1 1 d . . .
H13A H 0.3345 0.4540 0.0343 0.100 Uiso 1 1 calc R . .
C14 C 0.3685(2) 0.44989(14) 0.13252(12) 0.0745(7) Uani 1 1 d . . .
H14A H 0.4453 0.4740 0.1330 0.089 Uiso 1 1 calc R . .
C15 C 0.32234(18) 0.42507(12) 0.19130(11) 0.0601(6) Uani 1 1 d . . .
H15A H 0.3689 0.4313 0.2310 0.072 Uiso 1 1 calc R . .
C16 C 0.03727(18) 0.28035(11) 0.24659(9) 0.0487(5) Uani 1 1 d . . .
C17 C -0.0877(2) 0.28773(15) 0.23743(12) 0.0760(8) Uani 1 1 d . . .
H17A H -0.1241 0.3392 0.2367 0.091 Uiso 1 1 calc R . .
C18 C -0.1582(3) 0.21809(19) 0.22938(15) 0.1176(11) Uani 1 1 d . . .
H18A H -0.2427 0.2227 0.2240 0.141 Uiso 1 1 calc R . .
C19 C -0.1050(3) 0.14196(17) 0.22925(16) 0.1227(11) Uani 1 1 d . . .
H19A H -0.1533 0.0952 0.2248 0.147 Uiso 1 1 calc R . .
C20 C 0.0192(3) 0.13484(14) 0.23572(14) 0.1078(12) Uani 1 1 d . . .
H20A H 0.0556 0.0834 0.2342 0.129 Uiso 1 1 calc R . .
C21 C 0.0905(2) 0.20410(13) 0.24448(11) 0.0723(8) Uani 1 1 d . . .
H21A H 0.1750 0.1992 0.2490 0.087 Uiso 1 1 calc R . .
C22 C -0.12961(15) 0.42918(10) 0.37993(9) 0.0434(5) Uani 1 1 d . . .
C23 C -0.22938(17) 0.43925(12) 0.33456(10) 0.0522(6) Uani 1 1 d . . .
H23A H -0.2202 0.4663 0.2947 0.063 Uiso 1 1 calc R . .
C24 C -0.34144(19) 0.40900(14) 0.34899(12) 0.0694(7) Uani 1 1 d . . .
H24A H -0.4088 0.4163 0.3193 0.083 Uiso 1 1 calc R . .
C25 C -0.3533(2) 0.36807(14) 0.40733(13) 0.0750(8) Uani 1 1 d . . .
H25A H -0.4289 0.3470 0.4167 0.090 Uiso 1 1 calc R . .
C26 C -0.2562(2) 0.35791(14) 0.45161(12) 0.0731(8) Uani 1 1 d . . .
H26A H -0.2664 0.3301 0.4910 0.088 Uiso 1 1 calc R . .
C27 C -0.14152(18) 0.38845(13) 0.43911(10) 0.0551(6) Uani 1 1 d . . .
H27A H -0.0751 0.3817 0.4695 0.066 Uiso 1 1 calc R . .
C28 C 0.01081(17) 0.57970(11) 0.37983(9) 0.0456(5) Uani 1 1 d . . .
C29 C -0.0959(2) 0.61896(13) 0.39597(12) 0.0668(7) Uani 1 1 d . . .
H29A H -0.1671 0.5889 0.3996 0.080 Uiso 1 1 calc R . .
C30 C -0.0959(3) 0.70255(14) 0.40658(13) 0.0868(9) Uani 1 1 d . . .
H30A H -0.1668 0.7286 0.4182 0.104 Uiso 1 1 calc R . .
C31 C 0.0066(3) 0.74669(14) 0.40022(13) 0.0898(9) Uani 1 1 d . . .
H31A H 0.0049 0.8032 0.4062 0.108 Uiso 1 1 calc R . .
C32 C 0.1139(2) 0.70941(13) 0.38498(11) 0.0766(8) Uani 1 1 d . . .
H32A H 0.1844 0.7404 0.3821 0.092 Uiso 1 1 calc R . .
C33 C 0.1162(2) 0.62536(13) 0.37400(11) 0.0605(6) Uani 1 1 d . . .
H33A H 0.1879 0.5999 0.3628 0.073 Uiso 1 1 calc R . .
C34 C 0.04653(16) 0.45870(10) 0.27818(9) 0.0436(5) Uani 1 1 d . . .
H34A H 0.0904 0.5060 0.2630 0.052 Uiso 1 1 calc R . .
H34B H -0.0298 0.4544 0.2515 0.052 Uiso 1 1 calc R . .
B2 B -0.2435(2) 0.47649(15) 0.13250(12) 0.1005(11) Uani 1 1 d D . .
F1 F -0.2888(4) 0.5278(2) 0.08811(15) 0.1785(13) Uani 0.5704(16) 1 d PD A 1
F2 F -0.1715(2) 0.51696(17) 0.17790(12) 0.1132(8) Uani 0.5704(16) 1 d PD A 1
F3 F -0.1811(3) 0.4111(2) 0.1138(2) 0.2149(15) Uani 0.5704(16) 1 d PD A 1
F4 F -0.3313(3) 0.4449(2) 0.1725(2) 0.1877(17) Uani 0.5704(16) 1 d PD A 1
F1' F -0.3372(3) 0.4945(2) 0.09135(17) 0.0957(11) Uiso 0.4296(16) 1 d PD A 2
F2' F -0.2252(5) 0.5175(3) 0.1856(2) 0.162(2) Uiso 0.4296(16) 1 d PD A 2
F3' F -0.2527(5) 0.3948(2) 0.1393(3) 0.197(3) Uiso 0.4296(16) 1 d PD A 2
F4' F -0.1444(4) 0.4892(3) 0.0937(2) 0.168(2) Uiso 0.4296(16) 1 d PD A 2

loop_
_atom_site_aniso_label
_atom_site_aniso_U_11
_atom_site_aniso_U_22
_atom_site_aniso_U_33
_atom_site_aniso_U_23
_atom_site_aniso_U_13
_atom_site_aniso_U_12
Ru1 0.03439(6) 0.03600(7) 0.03764(7) 0.00019(6) 0.00071(5) -0.00060(6)
P1 0.0378(2) 0.0406(2) 0.0392(2) -0.00209(19) 0.00206(19) -0.00231(18)
P2 0.0375(2) 0.0425(2) 0.0414(2) 0.0001(2) 0.00099(19) -0.00010(19)
O1 0.0360(5) 0.0432(6) 0.0322(6) -0.0006(5) 0.0020(5) -0.0061(5)
O2 0.0414(6) 0.0515(7) 0.0440(7) -0.0058(6) 0.0028(5) 0.0051(5)
B1 0.0677(14) 0.0478(12) 0.0586(14) 0.0063(11) 0.0010(12) 0.0086(11)
N1 0.0454(8) 0.0449(8) 0.0484(9) -0.0030(7) 0.0022(7) 0.0060(7)
N2 0.0607(9) 0.0480(8) 0.0574(10) 0.0004(8) -0.0014(8) 0.0132(8)
N3 0.0561(9) 0.0430(8) 0.0464(8) 0.0019(7) 0.0033(7) -0.0053(7)
N4 0.0757(11) 0.0384(8) 0.0497(9) 0.0048(7) 0.0042(8) -0.0022(8)
N5 0.0435(8) 0.0437(8) 0.0378(8) 0.0044(6) 0.0019(6) -0.0002(6)
N6 0.0593(9) 0.0541(9) 0.0420(8) 0.0079(7) -0.0024(7) 0.0079(8)
C1 0.0536(11) 0.0676(12) 0.0507(11) -0.0056(10) 0.0064(9) 0.0033(10)
C2 0.0689(13) 0.0712(13) 0.0734(14) -0.0193(12) 0.0106(11) 0.0223(11)
C3 0.0705(13) 0.0591(12) 0.0767(15) -0.0050(11) -0.0008(12) 0.0237(10)
C4 0.0564(10) 0.0528(10) 0.0600(12) -0.0094(9) 0.0148(9) -0.0178(9)
C5 0.0849(14) 0.0594(12) 0.0700(14) -0.0058(11) 0.0149(12) -0.0314(10)
C6 0.1146(18) 0.0387(10) 0.0611(13) 0.0017(10) 0.0123(13) -0.0130(11)
C7 0.0599(11) 0.0504(10) 0.0475(10) -0.0026(9) 0.0049(9) -0.0041(9)
C8 0.0787(14) 0.0778(14) 0.0452(11) -0.0076(11) -0.0137(11) -0.0018(12)
C9 0.0665(13) 0.0801(14) 0.0465(11) 0.0101(11) -0.0114(10) 0.0057(12)
C10 0.0531(10) 0.0421(9) 0.0440(10) 0.0014(8) 0.0073(8) 0.0041(8)
C11 0.0742(14) 0.0706(13) 0.0505(12) 0.0007(11) 0.0084(11) -0.0064(11)
C12 0.118(2) 0.0854(16) 0.0489(13) 0.0017(13) 0.0092(14) -0.0018(16)
C13 0.1247(19) 0.0699(14) 0.0597(12) 0.0171(12) 0.0389(13) 0.0123(14)
C14 0.0802(14) 0.0687(13) 0.0783(14) 0.0141(12) 0.0327(12) -0.0022(12)
C15 0.0587(11) 0.0544(11) 0.0691(13) 0.0053(10) 0.0179(10) -0.0016(9)
C16 0.0573(10) 0.0467(9) 0.0417(10) -0.0040(8) 0.0000(9) -0.0122(9)
C17 0.0586(12) 0.0918(15) 0.0767(15) -0.0306(13) -0.0033(11) -0.0195(12)
C18 0.0836(16) 0.155(2) 0.116(2) -0.0537(19) 0.0183(16) -0.0634(16)
C19 0.159(2) 0.1203(18) 0.091(2) -0.0353(15) 0.0198(18) -0.0930(16)
C20 0.185(3) 0.0526(13) 0.0812(18) -0.0038(13) -0.024(2) -0.0386(16)
C21 0.0951(16) 0.0555(12) 0.0635(14) -0.0017(11) -0.0156(13) -0.0110(12)
C22 0.0361(8) 0.0427(9) 0.0512(10) -0.0063(8) 0.0015(8) -0.0009(7)
C23 0.0472(10) 0.0557(11) 0.0532(11) -0.0005(10) -0.0004(9) 0.0016(9)
C24 0.0440(11) 0.0813(14) 0.0811(15) -0.0141(13) -0.0099(11) -0.0049(11)
C25 0.0500(11) 0.0909(16) 0.0852(16) -0.0092(13) 0.0139(11) -0.0216(11)
C26 0.0642(13) 0.0913(16) 0.0655(14) 0.0064(12) 0.0176(11) -0.0170(12)
C27 0.0513(10) 0.0681(12) 0.0462(11) 0.0008(10) 0.0045(9) -0.0035(10)
C28 0.0523(10) 0.0435(9) 0.0410(9) -0.0016(8) 0.0020(8) -0.0039(8)
C29 0.0689(13) 0.0534(11) 0.0796(15) -0.0134(11) 0.0170(12) 0.0024(10)
C30 0.0997(17) 0.0562(13) 0.1067(19) -0.0204(13) 0.0233(15) 0.0054(13)
C31 0.138(2) 0.0531(13) 0.0810(16) -0.0101(12) 0.0287(16) -0.0075(15)
C32 0.1086(17) 0.0616(12) 0.0602(13) 0.0003(11) 0.0090(13) -0.0350(12)
C33 0.0646(12) 0.0609(12) 0.0563(12) -0.0027(10) 0.0070(10) -0.0102(10)
C34 0.0422(9) 0.0460(9) 0.0425(9) 0.0020(8) 0.0010(8) 0.0014(8)
B2 0.098(2) 0.107 0.095(2) 0.004(2) -0.001(2) 0.0327(19)
F1 0.207(3) 0.202 0.116(2) 0.061(2) -0.064(2) 0.062(3)
F2 0.0954(16) 0.145 0.0916(17) 0.0323(16) -0.0538(13) -0.0502(16)
F3 0.250(3) 0.237 0.162(3) 0.026(3) 0.052(3) 0.164(2)
F4 0.106(3) 0.218 0.237(5) 0.033(4) -0.004(3) -0.044(3)

loop_
_geom_bond_atom_site_label_1
_geom_bond_atom_site_label_2
_geom_bond_distance
_geom_bond_site_symmetry_2
_geom_bond_publ_flag
Ru1 O1 1.9891(11) . ?
Ru1 N1 2.0333(15) . ?
Ru1 N3 2.0486(15) . ?
Ru1 O2 2.0596(12) . ?
Ru1 N5 2.1072(14) . ?
Ru1 P1 2.3224(6) . ?
P1 C16 1.8100(19) . ?
P1 C10 1.8226(19) . ?
P1 C34 1.8438(18) . ?
P2 O2 1.5278(12) . ?
P2 C28 1.7847(18) . ?
P2 C22 1.7905(18) . ?
P2 C34 1.8056(18) . ?
O1 H1 0.723(18) . ?
B1 N2 1.529(3) . ?
B1 N6 1.532(3) . ?
B1 N4 1.533(3) . ?
B1 H1A 1.3495 . ?
N1 C1 1.348(3) . ?
N1 N2 1.373(2) . ?
N2 C3 1.348(3) . ?
N3 C4 1.348(2) . ?
N3 N4 1.369(2) . ?
N4 C6 1.346(3) . ?
N5 C7 1.317(2) . ?
N5 N6 1.355(2) . ?
N6 C9 1.345(3) . ?
C1 C2 1.369(3) . ?
C1 H1B 0.9300 . ?
C2 C3 1.365(3) . ?
C2 H2A 0.9300 . ?
C3 H3A 0.9300 . ?
C4 C5 1.391(3) . ?
C4 H4A 0.9300 . ?
C5 C6 1.356(4) . ?
C5 H5A 0.9300 . ?
C6 H6A 0.9300 . ?
C7 C8 1.382(3) . ?
C7 H7A 0.9300 . ?
C8 C9 1.375(3) . ?
C8 H8A 0.9300 . ?
C9 H9A 0.9300 . ?
C10 C11 1.374(3) . ?
C10 C15 1.388(3) . ?
C11 C12 1.383(3) . ?
C11 H11A 0.9300 . ?
C12 C13 1.372(4) . ?
C12 H12A 0.9300 . ?
C13 C14 1.367(3) . ?
C13 H13A 0.9300 . ?
C14 C15 1.384(3) . ?
C14 H14A 0.9300 . ?
C15 H15A 0.9300 . ?
C16 C21 1.376(3) . ?
C16 C17 1.378(3) . ?
C17 C18 1.379(4) . ?
C17 H17A 0.9300 . ?
C18 C19 1.373(4) . ?
C18 H18A 0.9300 . ?
C19 C20 1.367(5) . ?
C19 H19A 0.9300 . ?
C20 C21 1.379(4) . ?
C20 H20A 0.9300 . ?
C21 H21A 0.9300 . ?
C22 C27 1.383(3) . ?
C22 C23 1.393(3) . ?
C23 C24 1.375(3) . ?
C23 H23A 0.9300 . ?
C24 C25 1.370(3) . ?
C24 H24A 0.9300 . ?
C25 C26 1.358(3) . ?
C25 H25A 0.9300 . ?
C26 C27 1.392(3) . ?
C26 H26A 0.9300 . ?
C27 H27A 0.9300 . ?
C28 C33 1.388(3) . ?
C28 C29 1.393(3) . ?
C29 C30 1.380(3) . ?
C29 H29A 0.9300 . ?
C30 C31 1.350(4) . ?
C30 H30A 0.9300 . ?
C31 C32 1.378(4) . ?
C31 H31A 0.9300 . ?
C32 C33 1.389(3) . ?
C32 H32A 0.9300 . ?
C33 H33A 0.9300 . ?
C34 H34A 0.9700 . ?
C34 H34B 0.9700 . ?
B2 F2' 1.271(4) . ?
B2 F1 1.303(4) . ?
B2 F1' 1.314(4) . ?
B2 F3 1.336(4) . ?
B2 F3' 1.344(4) . ?
B2 F2 1.346(3) . ?
B2 F4 1.397(4) . ?
B2 F4' 1.398(5) . ?
